data_2234547
loop_
_publ_author_name
'Annie, C. F.'
'Jacob, Jinsa Mary'
'Sithambaresan, M.'
'Kurup, M. R. Prathapachandra'

_publ_section_title
;
 (2<i>E</i>)-2-[(2-Hydroxy-4-methoxyphenyl)(phenyl)methylidene]-<i>N</i>-phenylhydrazinecarboxamide
 dimethylformamide monosolvate
;
_journal_coeditor_code BV2201
_journal_issue 5
_journal_name_full 'Acta Crystallographica Section E'
_journal_page_first o1519
_journal_page_last o1520
_journal_paper_doi 10.1107/S1600536812017382
_journal_volume 68
_journal_year 2012
_chemical_formula_iupac 'C21 H19 N3 O3, C3 H7 N O'
_chemical_formula_moiety 'C21 H19 N3 O3, C3 H7 N O'
_chemical_formula_sum 'C24 H26 N4 O4'
_chemical_formula_weight 434.49
_chemical_name_systematic
;
(2<i>E</i>)-2-[(2-Hydroxy-4-methoxyphenyl)(phenyl)methylidene]-<i>N</i>-
phenylhydrazinecarboxamide dimethylformamide monosolvate
;
_space_group_IT_number 14
_symmetry_cell_setting monoclinic
_symmetry_space_group_name_Hall '-P 2ybc'
_symmetry_space_group_name_H-M 'P 1 21/c 1'
_atom_sites_solution_hydrogens geom
_atom_sites_solution_primary direct
_atom_sites_solution_secondary difmap
_audit_creation_method SHELXL-97
_cell_angle_alpha 90.00
_cell_angle_beta 105.509(3)
_cell_angle_gamma 90.00
_cell_formula_units_Z 4
_cell_length_a 13.1155(7)
_cell_length_b 16.9619(11)
_cell_length_c 10.7399(5)
_cell_measurement_reflns_used 5896
_cell_measurement_temperature 296(2)
_cell_measurement_theta_max 28.1925
_cell_measurement_theta_min 2.4015
_cell_volume 2302.2(2)
_computing_cell_refinement 'APEX2 and SAINT (Bruker, 2004)'
_computing_data_collection 'APEX2 (Bruker, 2004)'
_computing_data_reduction 'SAINT and XPREP (Bruker, 2004)'
_computing_molecular_graphics 'ORTEP-3 (Farrugia, 1997) and DIAMOND (Brandenburg, 2010)'
_computing_publication_material 'SHELXL97 (Sheldrick, 2008) and publCIF (Westrip, 2010)'
_computing_structure_refinement 'SHELXL97 (Sheldrick, 2008)'
_computing_structure_solution 'SHELXS97 (Sheldrick, 2008)'
_diffrn_ambient_temperature 296(2)
_diffrn_measured_fraction_theta_full 0.999
_diffrn_measured_fraction_theta_max 0.999
_diffrn_measurement_device_type 'Bruker Kappa APEXII CCD'
_diffrn_measurement_method '\w and \f scan'
_diffrn_radiation_monochromator graphite
_diffrn_radiation_source 'fine-focus sealed tube'
_diffrn_radiation_type MoK\a
_diffrn_radiation_wavelength 0.71073
_diffrn_reflns_av_R_equivalents 0.0688
_diffrn_reflns_av_sigmaI/netI 0.0616
_diffrn_reflns_limit_h_max 15
_diffrn_reflns_limit_h_min -15
_diffrn_reflns_limit_k_max 20
_diffrn_reflns_limit_k_min -19
_diffrn_reflns_limit_l_max 12
_diffrn_reflns_limit_l_min -12
_diffrn_reflns_number 17400
_diffrn_reflns_theta_full 25.00
_diffrn_reflns_theta_max 25.00
_diffrn_reflns_theta_min 2.31
_exptl_absorpt_coefficient_mu 0.087
_exptl_absorpt_correction_T_max 0.978
_exptl_absorpt_correction_T_min 0.970
_exptl_absorpt_correction_type multi-scan
_exptl_absorpt_process_details '(SADABS; Bruker, 2004)'
_exptl_crystal_colour colourless
_exptl_crystal_density_diffrn 1.254
_exptl_crystal_density_method 'not measured'
_exptl_crystal_description block
_exptl_crystal_F_000 920
_exptl_crystal_size_max 0.35
_exptl_crystal_size_mid 0.30
_exptl_crystal_size_min 0.25
_refine_diff_density_max 0.180
_refine_diff_density_min -0.188
_refine_ls_extinction_method none
_refine_ls_goodness_of_fit_ref 1.022
_refine_ls_hydrogen_treatment constr
_refine_ls_matrix_type full
_refine_ls_number_parameters 311
_refine_ls_number_reflns 4061
_refine_ls_number_restraints 10
_refine_ls_restrained_S_all 1.021
_refine_ls_R_factor_all 0.0731
_refine_ls_R_factor_gt 0.0516
_refine_ls_shift/su_max 0.000
_refine_ls_shift/su_mean 0.000
_refine_ls_structure_factor_coef Fsqd
_refine_ls_weighting_details 'calc w=1/[\s^2^(Fo^2^)+(0.0824P)^2^+0.2581P] where P=(Fo^2^+2Fc^2^)/3'
_refine_ls_weighting_scheme calc
_refine_ls_wR_factor_gt 0.1389
_refine_ls_wR_factor_ref 0.1575
_reflns_number_gt 2875
_reflns_number_total 4061
_reflns_threshold_expression I>2sigma(I)
_cod_data_source_file bv2201.cif
_cod_data_source_block I
_cod_original_sg_symbol_H-M 'P 21/c'
_cod_database_code 2234547
_cod_database_fobs_code 2234547

loop_
_symmetry_equiv_pos_as_xyz
'x, y, z'
'-x, y+1/2, -z+1/2'
'-x, -y, -z'
'x, -y-1/2, z-1/2'

loop_
_atom_site_type_symbol
_atom_site_label
_atom_site_fract_x
_atom_site_fract_y
_atom_site_fract_z
_atom_site_U_iso_or_equiv
_atom_site_adp_type
_atom_site_calc_flag
_atom_site_refinement_flags
_atom_site_occupancy
_atom_site_symmetry_multiplicity
_atom_site_disorder_assembly
_atom_site_disorder_group
O O1 0.84998(10) 0.61778(8) 1.04160(12) 0.0666(4) Uani d . 1 1 . .
H H1 0.7974 0.6191 0.9700 0.100 Uiso d R 1 1 . .
O O2 1.21655(11) 0.59166(9) 1.18461(13) 0.0740(4) Uani d . 1 1 . .
O O3 0.57307(11) 0.63119(10) 0.84928(12) 0.0826(5) Uani d . 1 1 . .
N N1 0.75944(12) 0.61397(9) 0.79832(14) 0.0588(4) Uani d . 1 1 . .
N N2 0.66741(12) 0.61639(10) 0.70205(14) 0.0655(5) Uani d . 1 1 . .
H H2' 0.6700 0.6187 0.6222 0.079 Uiso d R 1 1 . .
N N3 0.48988(12) 0.63420(11) 0.63350(14) 0.0663(5) Uani d . 1 1 . .
H H3' 0.5040 0.6304 0.5610 0.080 Uiso d R 1 1 . .
C C1 0.94202(14) 0.60977(10) 1.00767(16) 0.0520(4) Uani d . 1 1 . .
C C2 1.03416(15) 0.60499(11) 1.10594(16) 0.0581(5) Uani d . 1 1 . .
H H2 1.0311 0.6074 1.1914 0.070 Uiso calc R 1 1 . .
C C3 1.13084(14) 0.59664(11) 1.07944(17) 0.0559(4) Uani d . 1 1 . .
C C4 1.13607(15) 0.59357(12) 0.95264(17) 0.0609(5) Uani d . 1 1 . .
H H4 1.2009 0.5881 0.9338 0.073 Uiso calc R 1 1 . .
C C5 1.04372(14) 0.59881(11) 0.85454(17) 0.0575(5) Uani d . 1 1 . .
H H5 1.0479 0.5971 0.7695 0.069 Uiso calc R 1 1 . .
C C6 0.94474(13) 0.60652(10) 0.87711(15) 0.0496(4) Uani d . 1 1 . .
C C7 0.84867(14) 0.60951(10) 0.76958(16) 0.0509(4) Uani d . 1 1 . .
C C8 0.57499(15) 0.62767(12) 0.73737(17) 0.0590(5) Uani d . 1 1 . .
C C9 0.38600(14) 0.65561(11) 0.63201(16) 0.0561(5) Uani d . 1 1 . .
C C10 0.35631(16) 0.68054(13) 0.73941(19) 0.0705(6) Uani d . 1 1 . .
H H10 0.4059 0.6834 0.8194 0.085 Uiso calc R 1 1 . .
C C11 0.25230(18) 0.70127(14) 0.7270(2) 0.0804(6) Uani d . 1 1 . .
H H11 0.2324 0.7176 0.7998 0.097 Uiso calc R 1 1 . .
C C12 0.17775(17) 0.69846(14) 0.6102(2) 0.0794(6) Uani d . 1 1 . .
H H12 0.1080 0.7128 0.6036 0.095 Uiso calc R 1 1 . .
C C13 0.20729(17) 0.67438(15) 0.5040(2) 0.0811(6) Uani d . 1 1 . .
H H13 0.1576 0.6724 0.4240 0.097 Uiso calc R 1 1 . .
C C14 0.31036(16) 0.65306(14) 0.51496(19) 0.0722(6) Uani d . 1 1 . .
H H14 0.3295 0.6365 0.4418 0.087 Uiso calc R 1 1 . .
C C15 0.85612(14) 0.60722(11) 0.63283(16) 0.0527(4) Uani d . 1 1 . .
C C16 0.85331(16) 0.53656(13) 0.57021(17) 0.0710(6) Uani d . 1 1 . .
H H16 0.8457 0.4899 0.6124 0.085 Uiso calc R 1 1 . .
C C17 0.86165(18) 0.53419(16) 0.4453(2) 0.0847(7) Uani d . 1 1 . .
H H17 0.8602 0.4861 0.4033 0.102 Uiso calc R 1 1 . .
C C18 0.87206(17) 0.60280(18) 0.3829(2) 0.0831(7) Uani d . 1 1 . .
H H18 0.8780 0.6014 0.2986 0.100 Uiso calc R 1 1 . .
C C19 0.87374(19) 0.67305(17) 0.4443(2) 0.0896(7) Uani d . 1 1 . .
H H19 0.8803 0.7196 0.4012 0.108 Uiso calc R 1 1 . .
C C20 0.86589(17) 0.67617(14) 0.56947(19) 0.0748(6) Uani d . 1 1 . .
H H20 0.8672 0.7245 0.6109 0.090 Uiso calc R 1 1 . .
C C21 1.31791(17) 0.58519(18) 1.1620(2) 0.0898(7) Uani d . 1 1 . .
H H21A 1.3203 0.5388 1.1116 0.135 Uiso calc R 1 1 . .
H H21B 1.3708 0.5815 1.2431 0.135 Uiso calc R 1 1 . .
H H21C 1.3312 0.6309 1.1160 0.135 Uiso calc R 1 1 . .
O O4A 0.5772(14) 0.6210(6) 0.4203(10) 0.100(2) Uani d PD 0.684(3) 1 A 1
N N4A 0.6036(4) 0.59304(18) 0.2263(4) 0.0615(10) Uani d PD 0.684(3) 1 A 1
C C22A 0.5958(2) 0.5725(2) 0.3396(3) 0.0780(9) Uani d PD 0.684(3) 1 A 1
H H22A 0.6043 0.5196 0.3627 0.094 Uiso calc PR 0.684(3) 1 A 1
C C23A 0.6011(5) 0.6733(3) 0.1866(5) 0.1115(15) Uani d PD 0.684(3) 1 A 1
H H23A 0.5797 0.7059 0.2481 0.167 Uiso calc PR 0.684(3) 1 A 1
H H23B 0.5517 0.6791 0.1032 0.167 Uiso calc PR 0.684(3) 1 A 1
H H23C 0.6703 0.6888 0.1818 0.167 Uiso calc PR 0.684(3) 1 A 1
C C24A 0.6284(3) 0.5357(2) 0.1380(4) 0.0957(11) Uani d PD 0.684(3) 1 A 1
H H24A 0.6188 0.4834 0.1672 0.144 Uiso calc PR 0.684(3) 1 A 1
H H24B 0.7005 0.5423 0.1356 0.144 Uiso calc PR 0.684(3) 1 A 1
H H24C 0.5822 0.5435 0.0530 0.144 Uiso calc PR 0.684(3) 1 A 1
O O4B 0.576(3) 0.5968(15) 0.421(2) 0.100(2) Uani d PD 0.316(3) 1 A 2
N N4B 0.6081(12) 0.6247(6) 0.2322(10) 0.0615(10) Uani d PD 0.316(3) 1 A 2
C C22B 0.5949(5) 0.6475(5) 0.3420(6) 0.0780(9) Uani d PD 0.316(3) 1 A 2
H H22B 0.5990 0.7008 0.3633 0.094 Uiso calc PR 0.316(3) 1 A 2
C C23B 0.6333(13) 0.6804(8) 0.1434(12) 0.1115(15) Uani d PD 0.316(3) 1 A 2
H H23D 0.6241 0.7331 0.1712 0.167 Uiso calc PR 0.316(3) 1 A 2
H H23E 0.5872 0.6720 0.0586 0.167 Uiso calc PR 0.316(3) 1 A 2
H H23F 0.7054 0.6731 0.1413 0.167 Uiso calc PR 0.316(3) 1 A 2
C C24B 0.5982(9) 0.5433(6) 0.1957(9) 0.0957(11) Uani d PD 0.316(3) 1 A 2
H H24D 0.5607 0.5157 0.2478 0.144 Uiso calc PR 0.316(3) 1 A 2
H H24E 0.6673 0.5207 0.2085 0.144 Uiso calc PR 0.316(3) 1 A 2
H H24F 0.5599 0.5390 0.1062 0.144 Uiso calc PR 0.316(3) 1 A 2

loop_
_atom_site_aniso_label
_atom_site_aniso_U_11
_atom_site_aniso_U_22
_atom_site_aniso_U_33
_atom_site_aniso_U_12
_atom_site_aniso_U_13
_atom_site_aniso_U_23
O1 0.0586(8) 0.0987(11) 0.0499(7) 0.0052(6) 0.0275(6) -0.0003(6)
O2 0.0609(8) 0.1036(11) 0.0558(8) 0.0070(7) 0.0124(6) 0.0008(7)
O3 0.0688(9) 0.1380(14) 0.0465(8) 0.0131(8) 0.0250(6) 0.0061(7)
N1 0.0527(9) 0.0780(11) 0.0483(8) 0.0002(7) 0.0181(7) -0.0024(7)
N2 0.0509(9) 0.1028(13) 0.0464(8) 0.0032(8) 0.0191(7) -0.0020(7)
N3 0.0544(9) 0.1032(13) 0.0464(8) 0.0042(8) 0.0224(7) -0.0056(8)
C1 0.0570(10) 0.0564(11) 0.0489(9) -0.0002(8) 0.0249(8) -0.0001(7)
C2 0.0648(12) 0.0707(12) 0.0426(9) 0.0019(9) 0.0208(8) 0.0010(8)
C3 0.0565(11) 0.0599(11) 0.0506(10) 0.0009(8) 0.0132(8) 0.0013(8)
C4 0.0533(11) 0.0763(13) 0.0577(11) 0.0004(9) 0.0230(9) -0.0020(9)
C5 0.0578(11) 0.0731(13) 0.0466(9) -0.0014(9) 0.0224(8) -0.0018(8)
C6 0.0557(10) 0.0525(10) 0.0446(9) -0.0014(8) 0.0204(8) -0.0013(7)
C7 0.0552(10) 0.0554(10) 0.0468(9) 0.0004(8) 0.0216(8) -0.0019(7)
C8 0.0562(11) 0.0774(13) 0.0483(10) 0.0011(9) 0.0224(8) 0.0005(8)
C9 0.0541(10) 0.0655(12) 0.0545(10) -0.0016(8) 0.0245(8) -0.0001(8)
C10 0.0660(12) 0.0894(15) 0.0636(12) 0.0022(10) 0.0301(10) -0.0071(10)
C11 0.0787(15) 0.0872(16) 0.0902(15) 0.0045(12) 0.0481(13) -0.0083(12)
C12 0.0601(13) 0.0776(15) 0.1070(18) 0.0068(11) 0.0335(13) 0.0089(12)
C13 0.0610(13) 0.0981(18) 0.0811(14) 0.0040(11) 0.0138(11) 0.0091(12)
C14 0.0657(13) 0.0950(16) 0.0576(11) 0.0047(11) 0.0197(10) 0.0009(10)
C15 0.0483(9) 0.0676(12) 0.0453(9) 0.0019(8) 0.0180(7) -0.0003(8)
C16 0.0888(15) 0.0769(14) 0.0508(10) 0.0136(11) 0.0248(10) 0.0000(9)
C17 0.0972(17) 0.1058(19) 0.0559(12) 0.0201(14) 0.0286(11) -0.0127(12)
C18 0.0656(13) 0.142(2) 0.0486(11) -0.0003(13) 0.0267(10) 0.0035(13)
C19 0.0954(17) 0.113(2) 0.0636(13) -0.0207(14) 0.0274(12) 0.0217(13)
C20 0.0877(15) 0.0799(15) 0.0613(12) -0.0139(11) 0.0276(10) 0.0036(10)
C21 0.0567(13) 0.134(2) 0.0743(14) 0.0100(13) 0.0106(10) -0.0093(13)
O4A 0.0932(13) 0.156(7) 0.0592(9) 0.019(6) 0.0347(9) -0.010(3)
N4A 0.0719(13) 0.064(3) 0.0525(11) -0.004(3) 0.0242(10) -0.004(2)
C22A 0.0719(17) 0.115(3) 0.0520(14) 0.0056(19) 0.0260(13) 0.0029(17)
C23A 0.146(5) 0.099(3) 0.099(4) 0.018(3) 0.048(3) 0.018(3)
C24A 0.122(3) 0.103(3) 0.073(2) -0.008(2) 0.045(2) -0.022(2)
O4B 0.0932(13) 0.156(7) 0.0592(9) 0.019(6) 0.0347(9) -0.010(3)
N4B 0.0719(13) 0.064(3) 0.0525(11) -0.004(3) 0.0242(10) -0.004(2)
C22B 0.0719(17) 0.115(3) 0.0520(14) 0.0056(19) 0.0260(13) 0.0029(17)
C23B 0.146(5) 0.099(3) 0.099(4) 0.018(3) 0.048(3) 0.018(3)
C24B 0.122(3) 0.103(3) 0.073(2) -0.008(2) 0.045(2) -0.022(2)

loop_
_atom_type_symbol
_atom_type_description
_atom_type_scat_dispersion_real
_atom_type_scat_dispersion_imag
_atom_type_scat_source
C C 0.0033 0.0016 'International Tables Vol C Tables 4.2.6.8 and 6.1.1.4'
H H 0.0000 0.0000 'International Tables Vol C Tables 4.2.6.8 and 6.1.1.4'
N N 0.0061 0.0033 'International Tables Vol C Tables 4.2.6.8 and 6.1.1.4'
O O 0.0106 0.0060 'International Tables Vol C Tables 4.2.6.8 and 6.1.1.4'

loop_
_geom_angle_atom_site_label_1
_geom_angle_atom_site_label_2
_geom_angle_atom_site_label_3
_geom_angle
C1 O1 H1 108.1
C3 O2 C21 117.70(15)
C7 N1 N2 119.74(14)
N1 N2 C8 117.46(14)
N1 N2 H2' 119.3
C8 N2 H2' 122.4
C8 N3 C9 127.79(14)
C8 N3 H3' 114.5
C9 N3 H3' 117.2
O1 C1 C2 117.44(14)
O1 C1 C6 122.02(16)
C2 C1 C6 120.54(15)
C1 C2 C3 120.95(15)
C1 C2 H2 119.5
C3 C2 H2 119.5
O2 C3 C2 115.74(15)
O2 C3 C4 124.42(16)
C2 C3 C4 119.85(17)
C5 C4 C3 119.02(16)
C5 C4 H4 120.5
C3 C4 H4 120.5
C4 C5 C6 122.93(15)
C4 C5 H5 118.5
C6 C5 H5 118.5
C5 C6 C1 116.71(16)
C5 C6 C7 120.84(14)
C1 C6 C7 122.44(15)
N1 C7 C6 117.22(14)
N1 C7 C15 122.50(15)
C6 C7 C15 120.28(14)
O3 C8 N3 125.60(16)
O3 C8 N2 122.28(17)
N3 C8 N2 112.12(14)
C14 C9 C10 118.51(17)
C14 C9 N3 117.47(15)
C10 C9 N3 124.01(17)
C9 C10 C11 119.4(2)
C9 C10 H10 120.3
C11 C10 H10 120.3
C12 C11 C10 121.66(19)
C12 C11 H11 119.2
C10 C11 H11 119.2
C13 C12 C11 118.96(19)
C13 C12 H12 120.5
C11 C12 H12 120.5
C12 C13 C14 120.1(2)
C12 C13 H13 120.0
C14 C13 H13 120.0
C13 C14 C9 121.45(18)
C13 C14 H14 119.3
C9 C14 H14 119.3
C16 C15 C20 119.64(17)
C16 C15 C7 120.25(16)
C20 C15 C7 120.11(17)
C15 C16 C17 120.4(2)
C15 C16 H16 119.8
C17 C16 H16 119.8
C18 C17 C16 119.8(2)
C18 C17 H17 120.1
C16 C17 H17 120.1
C19 C18 C17 119.97(19)
C19 C18 H18 120.0
C17 C18 H18 120.0
C18 C19 C20 120.8(2)
C18 C19 H19 119.6
C20 C19 H19 119.6
C15 C20 C19 119.4(2)
C15 C20 H20 120.3
C19 C20 H20 120.3
O2 C21 H21A 109.5
O2 C21 H21B 109.5
H21A C21 H21B 109.5
O2 C21 H21C 109.5
H21A C21 H21C 109.5
H21B C21 H21C 109.5
C22A N4A C23A 122.5(4)
C22A N4A C24A 121.3(3)
C23A N4A C24A 115.8(4)
O4A C22A N4A 123.1(5)
O4A C22A H22A 118.4
N4A C22A H22A 118.4
C22B N4B C24B 120.9(10)
C22B N4B C23B 121.1(9)
C24B N4B C23B 118.0(9)
O4B C22B N4B 119.8(14)
O4B C22B H22B 120.1
N4B C22B H22B 120.1
N4B C23B H23D 109.5
N4B C23B H23E 109.5
H23D C23B H23E 109.5
N4B C23B H23F 109.5
H23D C23B H23F 109.5
H23E C23B H23F 109.5
N4B C24B H24D 109.5
N4B C24B H24E 109.5
H24D C24B H24E 109.5
N4B C24B H24F 109.5
H24D C24B H24F 109.5
H24E C24B H24F 109.5

loop_
_geom_bond_atom_site_label_1
_geom_bond_atom_site_label_2
_geom_bond_distance
O1 C1 1.3579(19)
O1 H1 0.8851
O2 C3 1.367(2)
O2 C21 1.418(2)
O3 C8 1.210(2)
N1 C7 1.290(2)
N1 N2 1.364(2)
N2 C8 1.377(2)
N2 H2' 0.8683
N3 C8 1.355(2)
N3 C9 1.406(2)
N3 H3' 0.8495
C1 C2 1.378(3)
C1 C6 1.413(2)
C2 C3 1.379(2)
C2 H2 0.9300
C3 C4 1.383(2)
C4 C5 1.379(3)
C4 H4 0.9300
C5 C6 1.389(2)
C5 H5 0.9300
C6 C7 1.465(2)
C7 C15 1.498(2)
C9 C14 1.378(3)
C9 C10 1.379(2)
C10 C11 1.380(3)
C10 H10 0.9300
C11 C12 1.369(3)
C11 H11 0.9300
C12 C13 1.362(3)
C12 H12 0.9300
C13 C14 1.374(3)
C13 H13 0.9300
C14 H14 0.9300
C15 C16 1.370(3)
C15 C20 1.376(3)
C16 C17 1.376(3)
C16 H16 0.9300
C17 C18 1.368(3)
C17 H17 0.9300
C18 C19 1.359(4)
C18 H18 0.9300
C19 C20 1.376(3)
C19 H19 0.9300
C20 H20 0.9300
C21 H21A 0.9600
C21 H21B 0.9600
C21 H21C 0.9600
O4A C22A 1.265(10)
N4A C22A 1.295(4)
N4A C23A 1.424(6)
N4A C24A 1.455(5)
C22A H22A 0.9300
C23A H23A 0.9600
C23A H23B 0.9600
C23A H23C 0.9600
C24A H24A 0.9600
C24A H24B 0.9600
C24A H24C 0.9600
O4B C22B 1.274(11)
N4B C22B 1.295(10)
N4B C24B 1.432(10)
N4B C23B 1.442(11)
C22B H22B 0.9300
C23B H23D 0.9600
C23B H23E 0.9600
C23B H23F 0.9600
C24B H24D 0.9600
C24B H24E 0.9600
C24B H24F 0.9600

loop_
_geom_hbond_atom_site_label_D
_geom_hbond_atom_site_label_H
_geom_hbond_atom_site_label_A
_geom_hbond_site_symmetry_A
_geom_hbond_distance_DH
_geom_hbond_distance_HA
_geom_hbond_distance_DA
_geom_hbond_angle_DHA
O1 H1 N1 . 0.89 1.78 2.5655(18) 146.8
N2 H2' O4A . 0.87 2.19 2.941(12) 145.4
N2 H2' O4B . 0.87 2.22 2.96(3) 143.1
N3 H3' O4A . 0.85 2.00 2.830(7) 164.6
N3 H3' O4B . 0.85 2.07 2.882(18) 161.0
C24A H24C O3 1_554 0.96 2.62 3.400(4) 138.5
C23B H23E O3 1_554 0.96 2.31 3.157(13) 146.5
C23B H23F O1 1_554 0.96 2.59 3.473(13) 153.0

loop_
_geom_torsion_atom_site_label_1
_geom_torsion_atom_site_label_2
_geom_torsion_atom_site_label_3
_geom_torsion_atom_site_label_4
_geom_torsion
C7 N1 N2 C8 -174.78(16)
O1 C1 C2 C3 179.87(16)
C6 C1 C2 C3 -0.3(3)
C21 O2 C3 C2 -178.32(18)
C21 O2 C3 C4 1.9(3)
C1 C2 C3 O2 -179.31(16)
C1 C2 C3 C4 0.5(3)
O2 C3 C4 C5 179.65(17)
C2 C3 C4 C5 -0.1(3)
C3 C4 C5 C6 -0.5(3)
C4 C5 C6 C1 0.7(3)
C4 C5 C6 C7 -178.17(17)
O1 C1 C6 C5 179.55(16)
C2 C1 C6 C5 -0.3(2)
O1 C1 C6 C7 -1.6(3)
C2 C1 C6 C7 178.53(17)
N2 N1 C7 C6 -179.56(15)
N2 N1 C7 C15 0.3(3)
C5 C6 C7 N1 177.65(16)
C1 C6 C7 N1 -1.2(2)
C5 C6 C7 C15 -2.2(3)
C1 C6 C7 C15 178.97(15)
C9 N3 C8 O3 8.5(3)
C9 N3 C8 N2 -171.40(18)
N1 N2 C8 O3 -3.9(3)
N1 N2 C8 N3 175.94(16)
C8 N3 C9 C14 -175.6(2)
C8 N3 C9 C10 5.9(3)
C14 C9 C10 C11 0.7(3)
N3 C9 C10 C11 179.1(2)
C9 C10 C11 C12 -0.6(3)
C10 C11 C12 C13 0.2(4)
C11 C12 C13 C14 0.3(4)
C12 C13 C14 C9 -0.2(4)
C10 C9 C14 C13 -0.3(3)
N3 C9 C14 C13 -178.8(2)
N1 C7 C15 C16 -89.3(2)
C6 C7 C15 C16 90.6(2)
N1 C7 C15 C20 90.7(2)
C6 C7 C15 C20 -89.4(2)
C20 C15 C16 C17 0.9(3)
C7 C15 C16 C17 -179.07(18)
C15 C16 C17 C18 -0.5(3)
C16 C17 C18 C19 -0.2(4)
C17 C18 C19 C20 0.5(4)
C16 C15 C20 C19 -0.6(3)
C7 C15 C20 C19 179.34(19)
C18 C19 C20 C15 -0.1(3)
C23A N4A C22A O4A 5.7(12)
C24A N4A C22A O4A 178.0(10)
C24B N4B C22B O4B 2(3)
C23B N4B C22B O4B -178(2)
